data_4104627
loop_
_publ_author_name
'Oishi, Shunsuke'
'Yoshimoto, Junichi'
'Saito, Susumu'

_publ_section_title
;
 Importance of Open Structure of Nonmetal Based Catalyst in Hydrogen Bond
 Promoted Methanolysis of Activated Amide: Structure Dynamics between
 Monomer and Dimer Enabling Recombinant Covalent, Dative, and Hydrogen
 Bonds
;
_journal_coden_ASTM JACSAT
_journal_issue 25
_journal_name_full 'Journal of the American Chemical Society'
_journal_page_first 8748
_journal_page_last 8749
_journal_paper_doi 10.1021/ja9029494
_journal_volume 131
_journal_year 2009
_chemical_formula_moiety 'C27 H39 B N2 O'
_chemical_formula_sum 'C27 H39 B N2 O'
_chemical_formula_weight 418.41
_chemical_name_common open-1a
_space_group_IT_number 33
_symmetry_cell_setting orthorhombic
_symmetry_space_group_name_Hall 'P 2c -2n'
_symmetry_space_group_name_H-M 'P n a 21'
_atom_sites_solution_hydrogens geom
_atom_sites_solution_primary direct
_atom_sites_solution_secondary difmap
_audit_creation_method SHELXL-97
_cell_angle_alpha 90.00
_cell_angle_beta 90.00
_cell_angle_gamma 90.00
_cell_formula_units_Z 4
_cell_length_a 11.859(5)
_cell_length_b 18.165(7)
_cell_length_c 11.250(4)
_cell_measurement_reflns_used 6109
_cell_measurement_temperature 123(2)
_cell_measurement_theta_max 27.4835
_cell_measurement_theta_min 3.3561
_cell_volume 2423.5(16)
_computing_molecular_graphics 'ORTEP 3 for windows'
_computing_structure_refinement 'SHELXL-97 (Sheldrick, 1997)'
_computing_structure_solution 'SHELXS-97 (Sheldrick, 1990)'
_diffrn_ambient_temperature 123(2)
_diffrn_measured_fraction_theta_full 0.994
_diffrn_measured_fraction_theta_max 0.994
_diffrn_measurement_device_type
;
Saturn70 CCD (4x4 bin mode) with MicroMax-007
;
_diffrn_radiation_monochromator graphite
_diffrn_radiation_source 'fine-focus sealed tube'
_diffrn_radiation_type MoK\a
_diffrn_radiation_wavelength 0.71070
_diffrn_reflns_av_R_equivalents 0.1180
_diffrn_reflns_av_sigmaI/netI 0.1498
_diffrn_reflns_limit_h_max 13
_diffrn_reflns_limit_h_min -15
_diffrn_reflns_limit_k_max 23
_diffrn_reflns_limit_k_min -17
_diffrn_reflns_limit_l_max 14
_diffrn_reflns_limit_l_min -14
_diffrn_reflns_number 18625
_diffrn_reflns_theta_full 27.48
_diffrn_reflns_theta_max 27.48
_diffrn_reflns_theta_min 3.36
_exptl_absorpt_coefficient_mu 0.068
_exptl_absorpt_correction_T_max 0.9865
_exptl_absorpt_correction_T_min 0.9865
_exptl_absorpt_correction_type multi-scan
_exptl_absorpt_process_details 'Jacobson, R. (1998) Private communication'
_exptl_crystal_colour colorless
_exptl_crystal_density_diffrn 1.147
_exptl_crystal_description block
_exptl_crystal_F_000 912
_exptl_crystal_size_max 0.20
_exptl_crystal_size_mid 0.20
_exptl_crystal_size_min 0.20
_refine_diff_density_max 0.955
_refine_diff_density_min -0.215
_refine_diff_density_rms 0.047
_refine_ls_abs_structure_details 'Flack H D (1983), Acta Cryst. A39, 876-881'
_refine_ls_abs_structure_Flack 4(2)
_refine_ls_extinction_coef none
_refine_ls_extinction_method none
_refine_ls_goodness_of_fit_ref 0.867
_refine_ls_hydrogen_treatment none
_refine_ls_matrix_type full
_refine_ls_number_parameters 344
_refine_ls_number_reflns 5520
_refine_ls_number_restraints 1
_refine_ls_restrained_S_all 0.867
_refine_ls_R_factor_all 0.1163
_refine_ls_R_factor_gt 0.0657
_refine_ls_shift/su_max 0.000
_refine_ls_shift/su_mean 0.000
_refine_ls_structure_factor_coef Fsqd
_refine_ls_weighting_details 'calc w=1/[\s^2^(Fo^2^)+(0.0705P)^2^+0.0000P] where P=(Fo^2^+2Fc^2^)/3'
_refine_ls_weighting_scheme calc
_refine_ls_wR_factor_gt 0.1524
_refine_ls_wR_factor_ref 0.1755
_reflns_number_gt 2434
_reflns_number_total 5520
_reflns_threshold_expression >2sigma(I)
_cod_data_source_file ja9029494_si_001.cif
_cod_data_source_block open-1a
_cod_original_cell_volume 2423.4(17)
_cod_database_code 4104627

loop_
_symmetry_equiv_pos_as_xyz
'x, y, z'
'-x, -y, z+1/2'
'-x+1/2, y+1/2, z+1/2'
'x+1/2, -y+1/2, z'

loop_
_atom_site_label
_atom_site_type_symbol
_atom_site_fract_x
_atom_site_fract_y
_atom_site_fract_z
_atom_site_U_iso_or_equiv
_atom_site_adp_type
_atom_site_occupancy
_atom_site_symmetry_multiplicity
_atom_site_calc_flag
_atom_site_refinement_flags
_atom_site_disorder_assembly
_atom_site_disorder_group
C1 C -0.0496(3) 0.1957(2) 0.5651(3) 0.0393(9) Uani 1 1 d . . .
C2 C -0.1367(3) 0.2237(2) 0.4906(4) 0.0484(11) Uani 1 1 d . . .
H1 H -0.1942 0.1915 0.4632 0.058 Uiso 1 1 calc R . .
C3 C -0.1391(4) 0.2980(3) 0.4570(4) 0.0618(14) Uani 1 1 d . . .
H2 H -0.1965 0.3158 0.4057 0.074 Uiso 1 1 calc R . .
C4 C -0.0567(4) 0.3452(3) 0.4996(5) 0.0629(13) Uani 1 1 d . . .
H3 H -0.0605 0.3958 0.4781 0.075 Uiso 1 1 calc R . .
C5 C 0.0305(3) 0.3223(3) 0.5715(4) 0.0588(12) Uani 1 1 d . . .
H4 H 0.0867 0.3554 0.5992 0.071 Uiso 1 1 calc R . .
C6 C 0.0317(3) 0.2458(2) 0.6023(4) 0.0404(9) Uani 1 1 d . . .
C7 C 0.1223(3) 0.21124(18) 0.6750(4) 0.0372(9) Uani 1 1 d . . .
H5 H 0.1359 0.2401 0.7482 0.045 Uiso 1 1 calc R . .
H6 H 0.1935 0.2085 0.6293 0.045 Uiso 1 1 calc R . .
N1 N 0.0805(2) 0.13520(15) 0.7053(3) 0.0318(7) Uani 1 1 d . . .
H7 H 0.047(3) 0.138(2) 0.773(4) 0.044(11) Uiso 1 1 d . . .
C8 C 0.1752(3) 0.07991(18) 0.7115(3) 0.0345(8) Uani 1 1 d . . .
H8 H 0.2057 0.0729 0.6294 0.041 Uiso 1 1 calc R . .
C9 C 0.2714(3) 0.1060(2) 0.7913(4) 0.0428(10) Uani 1 1 d . . .
H9 H 0.3009 0.1534 0.7614 0.051 Uiso 1 1 calc R . .
H10 H 0.2428 0.1138 0.8730 0.051 Uiso 1 1 calc R . .
C10 C 0.3660(3) 0.0491(2) 0.7934(5) 0.0519(11) Uani 1 1 d . . .
H11 H 0.3993 0.0450 0.7130 0.062 Uiso 1 1 calc R . .
H12 H 0.4259 0.0658 0.8485 0.062 Uiso 1 1 calc R . .
C11 C 0.3233(3) -0.0255(2) 0.8326(4) 0.0527(11) Uani 1 1 d . . .
H13 H 0.2992 -0.0229 0.9167 0.063 Uiso 1 1 calc R . .
H14 H 0.3852 -0.0619 0.8267 0.063 Uiso 1 1 calc R . .
C12 C 0.2240(3) -0.0507(2) 0.7558(4) 0.0492(11) Uani 1 1 d . . .
H15 H 0.2504 -0.0592 0.6734 0.059 Uiso 1 1 calc R . .
H16 H 0.1945 -0.0979 0.7870 0.059 Uiso 1 1 calc R . .
C13 C 0.1299(3) 0.00612(19) 0.7549(4) 0.0418(9) Uani 1 1 d . . .
H17 H 0.0988 0.0117 0.8361 0.050 Uiso 1 1 calc R . .
H18 H 0.0684 -0.0106 0.7019 0.050 Uiso 1 1 calc R . .
B1 B -0.0282(3) 0.1147(2) 0.6108(4) 0.0340(9) Uani 1 1 d . . .
C14 C -0.1330(3) 0.0754(2) 0.6817(3) 0.0386(9) Uani 1 1 d . . .
C15 C -0.1778(3) 0.0115(2) 0.6329(3) 0.0402(9) Uani 1 1 d . . .
H19 H -0.1417 -0.0097 0.5657 0.048 Uiso 1 1 calc R . .
C16 C -0.2747(3) -0.0230(2) 0.6793(4) 0.0523(11) Uani 1 1 d . . .
H20 H -0.3028 -0.0667 0.6435 0.063 Uiso 1 1 calc R . .
C17 C -0.3283(3) 0.0066(3) 0.7762(4) 0.0572(13) Uani 1 1 d . . .
H21 H -0.3944 -0.0159 0.8069 0.069 Uiso 1 1 calc R . .
C18 C -0.2855(3) 0.0693(3) 0.8286(4) 0.0565(12) Uani 1 1 d . . .
H22 H -0.3217 0.0892 0.8968 0.068 Uiso 1 1 calc R . .
C19 C -0.1892(3) 0.1042(2) 0.7826(4) 0.0416(9) Uani 1 1 d . . .
C20 C -0.1477(3) 0.1725(2) 0.8483(4) 0.0480(11) Uani 1 1 d . A .
H23 H -0.1252 0.2108 0.7903 0.058 Uiso 1 1 calc R . .
H24 H -0.2091 0.1927 0.8983 0.058 Uiso 1 1 calc R . .
N2 N -0.0502(2) 0.1527(2) 0.9239(3) 0.0401(8) Uani 1 1 d . . .
H25 H -0.061(3) 0.104(2) 0.947(4) 0.054(13) Uiso 1 1 d . . .
C21 C 0.0054(10) 0.2202(8) 1.0001(11) 0.033(3) Uani 0.403(7) 1 d P A 1
H26 H 0.0341 0.2586 0.9441 0.040 Uiso 0.403(7) 1 calc PR A 1
C22 C 0.1013(13) 0.1895(9) 1.0688(16) 0.048(4) Uani 0.403(7) 1 d P A 1
H27 H 0.1577 0.1701 1.0119 0.058 Uiso 0.403(7) 1 calc PR A 1
H28 H 0.0734 0.1474 1.1163 0.058 Uiso 0.403(7) 1 calc PR A 1
C23 C 0.1596(9) 0.2422(7) 1.1509(11) 0.053(3) Uani 0.403(7) 1 d P A 1
H29 H 0.1982 0.2807 1.1038 0.063 Uiso 0.403(7) 1 calc PR A 1
H30 H 0.2173 0.2156 1.1978 0.063 Uiso 0.403(7) 1 calc PR A 1
C24 C 0.0729(8) 0.2785(7) 1.2361(11) 0.040(3) Uani 0.403(7) 1 d P A 1
H31 H 0.1103 0.3178 1.2824 0.048 Uiso 0.403(7) 1 calc PR A 1
H32 H 0.0441 0.2412 1.2927 0.048 Uiso 0.403(7) 1 calc PR A 1
C25 C -0.0274(10) 0.3117(6) 1.1643(12) 0.051(3) Uani 0.403(7) 1 d P A 1
H33 H -0.0856 0.3300 1.2199 0.061 Uiso 0.403(7) 1 calc PR A 1
H34 H -0.0003 0.3538 1.1164 0.061 Uiso 0.403(7) 1 calc PR A 1
C26 C -0.0784(8) 0.2545(5) 1.0833(9) 0.044(3) Uani 0.403(7) 1 d P A 1
H35 H -0.1130 0.2153 1.1324 0.053 Uiso 0.403(7) 1 calc PR A 1
H36 H -0.1392 0.2777 1.0360 0.053 Uiso 0.403(7) 1 calc PR A 1
C27 C -0.0369(7) 0.2011(5) 1.0240(8) 0.036(2) Uani 0.597(7) 1 d P A 2
H37 H -0.1074 0.1999 1.0728 0.043 Uiso 0.597(7) 1 calc PR A 2
C28 C 0.0608(9) 0.1720(6) 1.0983(9) 0.042(2) Uani 0.597(7) 1 d P A 2
H38 H 0.1288 0.1673 1.0478 0.050 Uiso 0.597(7) 1 calc PR A 2
H39 H 0.0418 0.1225 1.1291 0.050 Uiso 0.597(7) 1 calc PR A 2
C29 C 0.0862(7) 0.2238(5) 1.2029(8) 0.057(2) Uani 0.597(7) 1 d P A 2
H40 H 0.0221 0.2227 1.2593 0.069 Uiso 0.597(7) 1 calc PR A 2
H41 H 0.1539 0.2059 1.2455 0.069 Uiso 0.597(7) 1 calc PR A 2
C30 C 0.1059(7) 0.3025(5) 1.1626(9) 0.063(3) Uani 0.597(7) 1 d P A 2
H42 H 0.1158 0.3347 1.2329 0.076 Uiso 0.597(7) 1 calc PR A 2
H43 H 0.1757 0.3050 1.1144 0.076 Uiso 0.597(7) 1 calc PR A 2
C31 C 0.0066(7) 0.3294(4) 1.0893(9) 0.062(3) Uani 0.597(7) 1 d P A 2
H44 H 0.0224 0.3797 1.0598 0.074 Uiso 0.597(7) 1 calc PR A 2
H45 H -0.0614 0.3317 1.1402 0.074 Uiso 0.597(7) 1 calc PR A 2
C32 C -0.0162(6) 0.2783(4) 0.9833(7) 0.050(2) Uani 0.597(7) 1 d P A 2
H46 H -0.0828 0.2963 0.9389 0.060 Uiso 0.597(7) 1 calc PR A 2
H47 H 0.0494 0.2792 0.9289 0.060 Uiso 0.597(7) 1 calc PR A 2
O1 O 0.01296(18) 0.06280(13) 0.5225(2) 0.0366(6) Uani 1 1 d . . .
C33 C 0.0746(3) 0.0885(2) 0.4222(4) 0.0463(10) Uani 1 1 d . . .
H48 H 0.0228 0.1117 0.3657 0.069 Uiso 1 1 calc R . .
H49 H 0.1126 0.0469 0.3838 0.069 Uiso 1 1 calc R . .
H50 H 0.1309 0.1245 0.4482 0.069 Uiso 1 1 calc R . .

loop_
_atom_site_aniso_label
_atom_site_aniso_U_11
_atom_site_aniso_U_22
_atom_site_aniso_U_33
_atom_site_aniso_U_23
_atom_site_aniso_U_13
_atom_site_aniso_U_12
C1 0.0330(18) 0.054(2) 0.030(2) 0.0026(18) 0.0032(17) 0.0157(17)
C2 0.047(2) 0.061(3) 0.037(2) 0.006(2) 0.0097(18) 0.017(2)
C3 0.055(3) 0.081(4) 0.049(3) 0.026(3) 0.019(2) 0.038(3)
C4 0.066(3) 0.062(3) 0.061(3) 0.019(3) 0.016(3) 0.014(2)
C5 0.055(2) 0.073(3) 0.048(3) 0.011(2) 0.019(2) 0.029(2)
C6 0.043(2) 0.040(2) 0.038(2) 0.0067(19) 0.0106(19) 0.0073(17)
C7 0.0363(19) 0.037(2) 0.039(2) 0.0010(18) 0.0037(17) 0.0017(16)
N1 0.0286(15) 0.0370(17) 0.0297(17) 0.0009(14) 0.0025(14) 0.0036(13)
C8 0.0261(17) 0.0380(19) 0.039(2) -0.0052(18) 0.0027(16) 0.0052(14)
C9 0.0333(19) 0.043(2) 0.052(3) -0.004(2) -0.0058(18) -0.0010(16)
C10 0.033(2) 0.055(3) 0.068(3) -0.005(2) -0.012(2) 0.0033(17)
C11 0.044(2) 0.061(3) 0.053(3) -0.002(2) -0.006(2) 0.019(2)
C12 0.039(2) 0.043(2) 0.066(3) 0.007(2) -0.003(2) 0.0074(17)
C13 0.033(2) 0.043(2) 0.049(2) 0.003(2) -0.0055(18) 0.0051(16)
B1 0.0251(19) 0.047(3) 0.029(2) 0.001(2) 0.0013(17) 0.0057(17)
C14 0.0290(17) 0.054(2) 0.032(2) 0.0113(19) -0.0063(16) 0.0017(16)
C15 0.0289(18) 0.054(2) 0.038(2) 0.0100(19) 0.0000(17) -0.0005(17)
C16 0.039(2) 0.057(3) 0.061(3) 0.013(2) -0.005(2) -0.0077(19)
C17 0.032(2) 0.075(3) 0.064(3) 0.035(3) 0.008(2) 0.002(2)
C18 0.039(2) 0.086(3) 0.044(3) 0.022(3) 0.009(2) 0.008(2)
C19 0.0322(19) 0.059(2) 0.034(2) 0.012(2) 0.0039(17) 0.0102(17)
C20 0.041(2) 0.070(3) 0.033(2) 0.006(2) 0.0049(18) 0.022(2)
N2 0.0397(17) 0.049(2) 0.0318(18) 0.0021(16) -0.0010(14) 0.0152(15)
C21 0.029(7) 0.047(9) 0.023(6) -0.002(5) 0.010(5) 0.005(6)
C22 0.044(9) 0.049(10) 0.051(10) -0.014(7) -0.001(7) 0.005(7)
C23 0.033(6) 0.085(9) 0.039(7) -0.013(6) -0.006(5) 0.001(6)
C24 0.038(6) 0.034(6) 0.048(7) 0.006(5) 0.002(5) 0.006(4)
C25 0.080(8) 0.026(5) 0.048(7) 0.008(5) 0.009(7) 0.014(5)
C26 0.053(6) 0.052(6) 0.028(5) 0.005(5) 0.005(5) 0.009(5)
C27 0.029(5) 0.044(5) 0.035(5) -0.007(4) 0.012(4) 0.000(4)
C28 0.051(7) 0.041(5) 0.033(5) -0.001(4) -0.015(4) -0.008(4)
C29 0.057(5) 0.061(6) 0.055(5) -0.011(5) -0.006(4) -0.003(4)
C30 0.062(5) 0.070(6) 0.057(6) -0.016(5) 0.016(5) -0.024(5)
C31 0.073(5) 0.036(4) 0.076(7) -0.009(5) 0.025(5) -0.008(4)
C32 0.069(5) 0.030(4) 0.050(5) -0.005(4) 0.001(4) 0.013(3)
O1 0.0306(12) 0.0491(15) 0.0302(13) -0.0038(12) 0.0069(11) -0.0001(11)
C33 0.045(2) 0.060(3) 0.033(2) -0.006(2) 0.0086(18) -0.0043(19)

loop_
_atom_type_symbol
_atom_type_description
_atom_type_scat_dispersion_real
_atom_type_scat_dispersion_imag
_atom_type_scat_source
C C 0.0033 0.0016 'International Tables Vol C Tables 4.2.6.8 and 6.1.1.4'
H H 0.0000 0.0000 'International Tables Vol C Tables 4.2.6.8 and 6.1.1.4'
B B 0.0013 0.0007 'International Tables Vol C Tables 4.2.6.8 and 6.1.1.4'
N N 0.0061 0.0033 'International Tables Vol C Tables 4.2.6.8 and 6.1.1.4'
O O 0.0106 0.0060 'International Tables Vol C Tables 4.2.6.8 and 6.1.1.4'

loop_
_geom_angle_atom_site_label_1
_geom_angle_atom_site_label_2
_geom_angle_atom_site_label_3
_geom_angle
C6 C1 C2 116.5(4)
C6 C1 B1 113.6(3)
C2 C1 B1 129.8(4)
C3 C2 C1 121.1(4)
C4 C3 C2 119.3(4)
C5 C4 C3 123.0(4)
C4 C5 C6 116.3(5)
C1 C6 C5 123.8(4)
C1 C6 C7 112.9(3)
C5 C6 C7 123.3(4)
C6 C7 N1 105.9(3)
C7 N1 C8 112.1(2)
C7 N1 B1 107.9(3)
C8 N1 B1 116.4(3)
N1 C8 C13 109.8(3)
N1 C8 C9 112.1(3)
C13 C8 C9 110.3(3)
C10 C9 C8 110.4(3)
C11 C10 C9 111.4(3)
C10 C11 C12 111.2(3)
C13 C12 C11 111.4(3)
C12 C13 C8 109.9(3)
O1 B1 C1 115.8(3)
O1 B1 C14 107.8(3)
C1 B1 C14 116.2(3)
O1 B1 N1 108.2(3)
C1 B1 N1 96.9(3)
C14 B1 N1 111.3(3)
C15 C14 C19 116.4(3)
C15 C14 B1 117.4(3)
C19 C14 B1 125.9(3)
C14 C15 C16 122.5(4)
C17 C16 C15 119.9(4)
C16 C17 C18 119.6(4)
C17 C18 C19 120.9(4)
C18 C19 C14 120.8(4)
C18 C19 C20 116.7(4)
C14 C19 C20 122.4(3)
N2 C20 C19 109.5(3)
C27 N2 C20 112.8(4)
C27 N2 C21 24.0(4)
C20 N2 C21 115.8(5)
C22 C21 C26 109.8(10)
C22 C21 N2 107.5(11)
C26 C21 N2 111.9(9)
C21 C22 C23 115.8(13)
C22 C23 C24 110.2(10)
C23 C24 C25 110.4(9)
C26 C25 C24 110.6(8)
C21 C26 C25 113.4(9)
N2 C27 C32 110.6(7)
N2 C27 C28 107.5(7)
C32 C27 C28 111.6(7)
C27 C28 C29 110.9(9)
C30 C29 C28 112.2(8)
C31 C30 C29 110.2(6)
C30 C31 C32 111.4(6)
C27 C32 C31 111.0(7)
C33 O1 B1 120.1(3)

loop_
_geom_bond_atom_site_label_1
_geom_bond_atom_site_label_2
_geom_bond_distance
C1 C6 1.390(5)
C1 C2 1.425(5)
C1 B1 1.580(6)
C2 C3 1.401(6)
C3 C4 1.386(7)
C4 C5 1.378(6)
C5 C6 1.432(6)
C6 C7 1.490(5)
C7 N1 1.507(4)
N1 C8 1.507(4)
N1 B1 1.712(5)
C8 C13 1.524(5)
C8 C9 1.527(5)
C9 C10 1.525(5)
C10 C11 1.512(6)
C11 C12 1.531(5)
C12 C13 1.520(5)
B1 O1 1.454(5)
B1 C14 1.640(5)
C14 C15 1.390(5)
C14 C19 1.416(5)
C15 C16 1.409(5)
C16 C17 1.372(6)
C17 C18 1.380(6)
C18 C19 1.404(5)
C19 C20 1.527(6)
C20 N2 1.480(5)
N2 C27 1.437(9)
N2 C21 1.634(14)
C21 C22 1.48(2)
C21 C26 1.500(15)
C22 C23 1.50(2)
C23 C24 1.553(17)
C24 C25 1.559(14)
C25 C26 1.508(14)
C27 C32 1.496(12)
C27 C28 1.525(14)
C28 C29 1.536(14)
C29 C30 1.519(13)
C30 C31 1.518(12)
C31 C32 1.535(11)
O1 C33 1.422(4)
